data_7052223
loop_
_publ_author_name
'Michael J. Hudson'
'Carole E. Boucher'
'Damien Braekers'
'Jean F. Desreux'
'Michael G. B. Drew'
'Mark R. St J. Foreman'
'Laurence M. Harwood'
'Cl\'ement Hill'
'Charles Madic'
'Frank Marken'
'Tristan G. A. Youngs'

_publ_section_title
;
 New bis(triazinyl) pyridines for selective extraction of
 americium(<small>III</small>)
;
_journal_issue 8
_journal_name_full 'New Journal of Chemistry'
_journal_page_first 1171
_journal_paper_doi 10.1039/b514108g
_journal_volume 30
_journal_year 2006
_chemical_formula_sum 'C81 H115 N27 O20.5 Y2'
_chemical_formula_weight 1972.82
_chemical_name_systematic
;
?
;
_space_group_IT_number 15
_symmetry_cell_setting monoclinic
_symmetry_space_group_name_Hall '-C 2yc'
_symmetry_space_group_name_H-M 'C 1 2/c 1'
_atom_sites_solution_hydrogens geom
_atom_sites_solution_primary direct
_atom_sites_solution_secondary difmap
_audit_creation_method SHELXL-97
_cell_angle_alpha 90.00
_cell_angle_beta 97.108(10)
_cell_angle_gamma 90.00
_cell_formula_units_Z 8
_cell_length_a 34.86(4)
_cell_length_b 14.790(17)
_cell_length_c 40.64(4)
_cell_measurement_reflns_used 17907
_cell_measurement_temperature 293(2)
_cell_measurement_theta_max 26.22
_cell_measurement_theta_min 2.18
_cell_volume 20792(4)
_computing_cell_refinement XDS
_computing_data_collection 'XDS (Kabsch, 1991)'
_computing_data_reduction XDS
_computing_molecular_graphics PLATON(Spek,1994)
_computing_structure_refinement 'SHELXL-93 (Sheldrick, 1993)'
_computing_structure_solution 'SHELXS-86 (Sheldrick, 1990)'
_diffrn_ambient_temperature 293(2)
_diffrn_measurement_device 'Marresearch Image Plate'
_diffrn_measurement_method '95 frames at 2^o intervals, counting time 10 min.'
_diffrn_radiation_monochromator graphite
_diffrn_radiation_source 'fine-focus sealed tube'
_diffrn_radiation_type MoK\a
_diffrn_radiation_wavelength 0.71073
_diffrn_reflns_av_R_equivalents 0.2170
_diffrn_reflns_av_sigmaI/netI 0.3179
_diffrn_reflns_limit_h_max 40
_diffrn_reflns_limit_h_min -42
_diffrn_reflns_limit_k_max 16
_diffrn_reflns_limit_k_min -16
_diffrn_reflns_limit_l_max 49
_diffrn_reflns_limit_l_min -49
_diffrn_reflns_number 55610
_diffrn_reflns_theta_max 26.22
_diffrn_reflns_theta_min 2.18
_diffrn_standards_decay_% 0
_diffrn_standards_number n/a
_exptl_absorpt_coefficient_mu 1.185
_exptl_absorpt_correction_T_max 1.000
_exptl_absorpt_correction_T_min 0.346
_exptl_absorpt_correction_type DIFABS
_exptl_crystal_colour yellow
_exptl_crystal_density_diffrn 1.261
_exptl_crystal_density_method 'not measured'
_exptl_crystal_description parallelopiped
_exptl_crystal_F_000 8256
_exptl_crystal_size_max 0.25
_exptl_crystal_size_mid 0.25
_exptl_crystal_size_min 0.20
_refine_diff_density_max 0.428
_refine_diff_density_min -0.341
_refine_diff_density_rms 0.061
_refine_ls_extinction_coef 0.00027(5)
_refine_ls_extinction_expression Fc^*^=kFc[1+0.001xFc^2^\l^3^/sin(2\q)]^-1/4^
_refine_ls_extinction_method SHELXL
_refine_ls_goodness_of_fit_ref 0.841
_refine_ls_hydrogen_treatment mixed
_refine_ls_matrix_type fullcycle
_refine_ls_number_parameters 1173
_refine_ls_number_reflns 17907
_refine_ls_number_restraints 0
_refine_ls_restrained_S_all 0.841
_refine_ls_R_factor_all 0.2879
_refine_ls_R_factor_gt 0.0940
_refine_ls_shift/su_max 0.075
_refine_ls_shift/su_mean 0.005
_refine_ls_structure_factor_coef Fsqd
_refine_ls_weighting_details 'w=1/[\s^2^(Fo^2^)+(0.0864P)^2^+0.0000P] where P=(Fo^2^+2Fc^2^)/3'
_refine_ls_weighting_scheme calc
_refine_ls_wR_factor_gt 0.2028
_refine_ls_wR_factor_ref 0.2678
_reflns_number_gt 5119
_reflns_number_total 17907
_reflns_threshold_expression >2sigma(I)
_cod_data_source_file b514108g.txt
_cod_data_source_block Y
_cod_depositor_comments
;
The following automatic conversions were performed:

'_refine_ls_weighting_scheme' value 'calc
w=1/[\s^2^(Fo^2^)+(0.0864P)^2^+0.0000P] where P=(Fo^2^+2Fc^2^)/3' was
changed to 'calc'. New tag '_refine_ls_weighting_details' was
created. The value of the new tag was set to
'w=1/[\s^2^(Fo^2^)+(0.0864P)^2^+0.0000P] where P=(Fo^2^+2Fc^2^)/3'.

Automatic conversion script
Id: cif_fix_values 3143 2015-03-26 13:38:13Z robertas 
;
_cod_original_cell_volume 20789(41)
_cod_original_sg_symbol_H-M C2/c
_cod_original_formula_sum 'C81 H115 N27 O20.50 Y2'
_cod_database_code 7052223

loop_
_symmetry_equiv_pos_as_xyz
'x, y, z'
'x, -y, z+1/2'
'x+1/2, y+1/2, z'
'x+1/2, -y+1/2, z+1/2'
'-x, -y, -z'
'-x, y, -z-1/2'
'-x+1/2, -y+1/2, -z'
'-x+1/2, y+1/2, -z-1/2'

loop_
_atom_site_label
_atom_site_type_symbol
_atom_site_fract_x
_atom_site_fract_y
_atom_site_fract_z
_atom_site_U_iso_or_equiv
_atom_site_adp_type
_atom_site_occupancy
_atom_site_calc_flag
_atom_site_refinement_flags
_atom_site_disorder_assembly
_atom_site_disorder_group
Y1 Y 0.38644(3) 0.72700(5) 0.11274(2) 0.0698(3) Uani 1 d . . .
N11 N 0.4335(2) 0.6040(5) 0.1323(2) 0.069(2) Uani 1 d . . .
N12 N 0.4278(2) 0.5448(5) 0.1550(2) 0.076(2) Uani 1 d . . .
C13 C 0.4539(4) 0.4826(6) 0.1643(3) 0.082(3) Uani 1 d . . .
C14 C 0.4900(3) 0.4852(6) 0.1549(3) 0.074(3) Uani 1 d . . .
N15 N 0.4956(2) 0.5435(5) 0.1298(2) 0.083(2) Uani 1 d . . .
C16 C 0.4689(3) 0.6021(6) 0.1205(2) 0.064(2) Uani 1 d . . .
C22 C 0.4737(4) 0.6598(7) 0.0927(3) 0.090(3) Uani 1 d . . .
N21 N 0.4445(2) 0.7189(5) 0.0837(2) 0.073(2) Uani 1 d . . .
C26 C 0.4474(3) 0.7731(7) 0.0572(3) 0.084(3) Uani 1 d . . .
C25 C 0.4798(4) 0.7707(6) 0.0410(3) 0.092(3) Uani 1 d . . .
H25 H 0.4819 0.8092 0.0232 0.110 Uiso 1 calc R . .
C24 C 0.5079(3) 0.7138(7) 0.0509(3) 0.096(3) Uani 1 d . . .
H24 H 0.5289 0.7099 0.0390 0.115 Uiso 1 calc R . .
C23 C 0.5070(4) 0.6591(7) 0.0787(3) 0.105(4) Uani 1 d . . .
H23 H 0.5281 0.6241 0.0872 0.126 Uiso 1 calc R . .
N31 N 0.3866(2) 0.8349(4) 0.06698(19) 0.065(2) Uani 1 d . . .
C32 C 0.4163(3) 0.8375(6) 0.0481(3) 0.086(3) Uani 1 d . . .
N33 N 0.4195(3) 0.8959(6) 0.0230(2) 0.097(3) Uani 1 d . . .
C35 C 0.3618(3) 0.9570(6) 0.0375(3) 0.066(3) Uani 1 d . . .
C34 C 0.3909(4) 0.9553(7) 0.0172(3) 0.090(3) Uani 1 d . . .
N36 N 0.3596(2) 0.9017(5) 0.0608(2) 0.078(2) Uani 1 d . . .
C17 C 0.4441(3) 0.4112(7) 0.1875(3) 0.096(3) Uani 1 d . . .
C18 C 0.4751(5) 0.3438(11) 0.1981(5) 0.175(8) Uani 1 d . . .
H18A H 0.4751 0.3332 0.2217 0.210 Uiso 1 calc R . .
H18B H 0.4679 0.2873 0.1869 0.210 Uiso 1 calc R . .
C19 C 0.5077(5) 0.3615(11) 0.1935(4) 0.152(7) Uani 1 d . . .
H19A H 0.5196 0.3034 0.1902 0.182 Uiso 1 calc R . .
H19B H 0.5200 0.3837 0.2146 0.182 Uiso 1 calc R . .
C20 C 0.5223(4) 0.4247(8) 0.1673(3) 0.111(4) Uani 1 d . . .
C171 C 0.4090(4) 0.3566(8) 0.1701(3) 0.142(5) Uani 1 d . . .
H17A H 0.3993 0.3857 0.1496 0.170 Uiso 1 calc R . .
H17B H 0.3890 0.3541 0.1843 0.170 Uiso 1 calc R . .
H17C H 0.4172 0.2963 0.1656 0.170 Uiso 1 calc R . .
C172 C 0.4295(3) 0.4524(7) 0.2176(3) 0.119(4) Uani 1 d . . .
H17D H 0.4501 0.4848 0.2303 0.143 Uiso 1 calc R . .
H17E H 0.4204 0.4053 0.2310 0.143 Uiso 1 calc R . .
H17F H 0.4086 0.4932 0.2106 0.143 Uiso 1 calc R . .
C201 C 0.5563(3) 0.4770(8) 0.1829(3) 0.132(5) Uani 1 d . . .
H20A H 0.5705 0.4998 0.1660 0.159 Uiso 1 calc R . .
H20B H 0.5726 0.4382 0.1975 0.159 Uiso 1 calc R . .
H20C H 0.5476 0.5266 0.1953 0.159 Uiso 1 calc R . .
C202 C 0.5355(4) 0.3760(9) 0.1378(4) 0.183(7) Uani 1 d . . .
H20D H 0.5167 0.3315 0.1297 0.219 Uiso 1 calc R . .
H20E H 0.5599 0.3470 0.1444 0.219 Uiso 1 calc R . .
H20F H 0.5384 0.4190 0.1205 0.219 Uiso 1 calc R . .
C37 C 0.3899(5) 1.0149(11) -0.0117(4) 0.143(6) Uani 1 d . . .
C38 C 0.3699(5) 1.0971(11) -0.0065(5) 0.178(7) Uani 1 d . . .
H38A H 0.3840 1.1300 0.0118 0.213 Uiso 1 calc R . .
H38B H 0.3689 1.1345 -0.0262 0.213 Uiso 1 calc R . .
C39 C 0.3316(5) 1.0803(9) 0.0007(4) 0.142(5) Uani 1 d . . .
H39A H 0.3174 1.0484 -0.0178 0.170 Uiso 1 calc R . .
H39B H 0.3187 1.1374 0.0033 0.170 Uiso 1 calc R . .
C40 C 0.3315(4) 1.0254(9) 0.0316(4) 0.117(4) Uani 1 d . . .
C371 C 0.4321(4) 1.0583(8) -0.0092(3) 0.133(5) Uani 1 d . . .
H37A H 0.4506 1.0120 -0.0123 0.160 Uiso 1 calc R . .
H37B H 0.4385 1.0855 0.0122 0.160 Uiso 1 calc R . .
H37C H 0.4326 1.1036 -0.0261 0.160 Uiso 1 calc R . .
C372 C 0.3847(5) 0.9663(11) -0.0417(4) 0.209(9) Uani 1 d . . .
H37D H 0.4023 0.9162 -0.0404 0.251 Uiso 1 calc R . .
H37E H 0.3896 1.0053 -0.0596 0.251 Uiso 1 calc R . .
H37F H 0.3586 0.9443 -0.0456 0.251 Uiso 1 calc R . .
C401 C 0.3316(4) 1.0821(8) 0.0623(4) 0.150(5) Uani 1 d . . .
H40A H 0.3105 1.1241 0.0593 0.179 Uiso 1 calc R . .
H40B H 0.3555 1.1148 0.0662 0.179 Uiso 1 calc R . .
H40C H 0.3289 1.0437 0.0809 0.179 Uiso 1 calc R . .
C402 C 0.2923(4) 0.9780(9) 0.0267(4) 0.173(7) Uani 1 d . . .
H40D H 0.2943 0.9234 0.0143 0.208 Uiso 1 calc R . .
H40E H 0.2735 1.0172 0.0149 0.208 Uiso 1 calc R . .
H40F H 0.2846 0.9635 0.0480 0.208 Uiso 1 calc R . .
N41 N 0.3474(3) 0.6182(5) 0.1408(2) 0.086(3) Uani 1 d . . .
N42 N 0.3227(3) 0.5569(6) 0.1249(2) 0.093(3) Uani 1 d . . .
C43 C 0.3075(3) 0.4953(7) 0.1398(4) 0.096(4) Uani 1 d . . .
C44 C 0.3093(4) 0.5017(8) 0.1733(4) 0.107(4) Uani 1 d . . .
N45 N 0.3303(3) 0.5605(6) 0.1921(2) 0.081(2) Uani 1 d . . .
C46 C 0.3489(3) 0.6147(7) 0.1723(4) 0.094(3) Uani 1 d . . .
N51 N 0.39863(19) 0.7309(4) 0.17369(17) 0.0628(18) Uani 1 d . . .
C53 C 0.3831(3) 0.6766(7) 0.2266(3) 0.098(3) Uani 1 d . . .
H53 H 0.3681 0.6406 0.2388 0.117 Uiso 1 calc R . .
C52 C 0.3772(3) 0.6755(6) 0.1935(3) 0.075(3) Uani 1 d . . .
C55 C 0.4320(3) 0.7900(6) 0.2253(3) 0.081(3) Uani 1 d . . .
H55 H 0.4504 0.8285 0.2363 0.098 Uiso 1 calc R . .
C54 C 0.4108(3) 0.7303(7) 0.2424(3) 0.102(4) Uani 1 d . . .
H54 H 0.4158 0.7273 0.2654 0.123 Uiso 1 calc R . .
C56 C 0.4240(3) 0.7887(5) 0.1906(3) 0.068(3) Uani 1 d . . .
N61 N 0.4337(3) 0.8458(5) 0.1368(3) 0.089(3) Uani 1 d . . .
C62 C 0.4437(3) 0.8488(6) 0.1702(3) 0.079(3) Uani 1 d . . .
N63 N 0.4697(2) 0.9079(5) 0.18591(19) 0.071(2) Uani 1 d . . .
C64 C 0.4840(3) 0.9674(6) 0.1686(3) 0.079(3) Uani 1 d . . .
C65 C 0.4725(3) 0.9709(5) 0.1336(3) 0.067(3) Uani 1 d . . .
N66 N 0.4480(2) 0.9070(5) 0.1190(2) 0.073(2) Uani 1 d . . .
C47 C 0.2811(4) 0.4235(8) 0.1166(4) 0.118(4) Uani 1 d . . .
C48 C 0.2585(5) 0.3718(11) 0.1391(5) 0.162(7) Uani 1 d . . .
H48A H 0.2327 0.3977 0.1363 0.195 Uiso 1 calc R . .
H48B H 0.2559 0.3109 0.1301 0.195 Uiso 1 calc R . .
C49 C 0.2683(6) 0.3629(11) 0.1710(5) 0.179(7) Uani 1 d . . .
H49A H 0.2864 0.3128 0.1737 0.214 Uiso 1 calc R . .
H49B H 0.2452 0.3429 0.1799 0.214 Uiso 1 calc R . .
C50 C 0.2853(5) 0.4350(11) 0.1934(4) 0.143(6) Uani 1 d . . .
C471 C 0.3120(4) 0.3661(9) 0.1013(4) 0.152(6) Uani 1 d . . .
H47A H 0.3322 0.3491 0.1184 0.183 Uiso 1 calc R . .
H47B H 0.3227 0.4012 0.0848 0.183 Uiso 1 calc R . .
H47C H 0.3000 0.3127 0.0912 0.183 Uiso 1 calc R . .
C472 C 0.2536(4) 0.4674(9) 0.0907(4) 0.170(6) Uani 1 d . . .
H47D H 0.2386 0.4219 0.0781 0.205 Uiso 1 calc R . .
H47E H 0.2677 0.5022 0.0763 0.205 Uiso 1 calc R . .
H47F H 0.2366 0.5065 0.1011 0.205 Uiso 1 calc R . .
C501 C 0.3123(5) 0.3960(9) 0.2217(4) 0.172(7) Uani 1 d . . .
H50A H 0.3309 0.4409 0.2300 0.206 Uiso 1 calc R . .
H50B H 0.3253 0.3444 0.2141 0.206 Uiso 1 calc R . .
H50C H 0.2977 0.3779 0.2392 0.206 Uiso 1 calc R . .
C502 C 0.2563(5) 0.4847(11) 0.2081(5) 0.193(8) Uani 1 d . . .
H50D H 0.2401 0.5165 0.1911 0.232 Uiso 1 calc R . .
H50E H 0.2687 0.5273 0.2239 0.232 Uiso 1 calc R . .
H50F H 0.2409 0.4436 0.2192 0.232 Uiso 1 calc R . .
C67 C 0.5158(3) 1.0269(6) 0.1852(3) 0.081(3) Uani 1 d . . .
C68 C 0.5376(3) 1.0710(7) 0.1575(3) 0.109(4) Uani 1 d . . .
H68A H 0.5541 1.1194 0.1671 0.130 Uiso 1 calc R . .
H68B H 0.5539 1.0259 0.1488 0.130 Uiso 1 calc R . .
C69 C 0.5086(4) 1.1099(9) 0.1284(4) 0.159(6) Uani 1 d . . .
H69A H 0.4912 1.1517 0.1375 0.191 Uiso 1 calc R . .
H69B H 0.5230 1.1437 0.1136 0.191 Uiso 1 calc R . .
C70 C 0.4853(3) 1.0402(7) 0.1091(3) 0.098(3) Uani 1 d . . .
C671 C 0.5430(3) 0.9780(6) 0.2083(3) 0.100(4) Uani 1 d . . .
H67A H 0.5617 1.0194 0.2192 0.120 Uiso 1 calc R . .
H67B H 0.5560 0.9334 0.1966 0.120 Uiso 1 calc R . .
H67C H 0.5295 0.9487 0.2245 0.120 Uiso 1 calc R . .
C672 C 0.4942(3) 1.0955(6) 0.2040(3) 0.102(4) Uani 1 d . . .
H67D H 0.4777 1.0642 0.2174 0.122 Uiso 1 calc R . .
H67E H 0.4789 1.1338 0.1885 0.122 Uiso 1 calc R . .
H67F H 0.5125 1.1316 0.2179 0.122 Uiso 1 calc R . .
C701 C 0.4489(3) 1.0827(7) 0.0914(3) 0.115(4) Uani 1 d . . .
H70A H 0.4324 1.1012 0.1074 0.138 Uiso 1 calc R . .
H70B H 0.4356 1.0394 0.0765 0.138 Uiso 1 calc R . .
H70C H 0.4556 1.1345 0.0791 0.138 Uiso 1 calc R . .
C702 C 0.5083(4) 0.9870(9) 0.0844(3) 0.146(5) Uani 1 d . . .
H70D H 0.5267 1.0266 0.0762 0.175 Uiso 1 calc R . .
H70E H 0.4906 0.9648 0.0662 0.175 Uiso 1 calc R . .
H70F H 0.5216 0.9371 0.0958 0.175 Uiso 1 calc R . .
N71 N 0.3743(2) 0.6107(4) 0.06828(18) 0.069(2) Uani 1 d . . .
N72 N 0.3999(2) 0.5484(5) 0.0634(2) 0.075(2) Uani 1 d . . .
C73 C 0.3933(3) 0.4894(6) 0.0389(3) 0.080(3) Uani 1 d . . .
C74 C 0.3569(3) 0.4877(6) 0.0197(3) 0.080(3) Uani 1 d . . .
N75 N 0.3294(2) 0.5471(5) 0.0246(2) 0.084(2) Uani 1 d . . .
C76 C 0.3380(3) 0.6106(7) 0.0483(3) 0.082(3) Uani 1 d . . .
C82 C 0.3076(3) 0.6748(6) 0.0566(3) 0.083(3) Uani 1 d . . .
C83 C 0.2709(4) 0.6736(7) 0.0400(3) 0.103(4) Uani 1 d . . .
H83 H 0.2646 0.6338 0.0225 0.124 Uiso 1 calc R . .
C84 C 0.2437(4) 0.7314(8) 0.0495(3) 0.108(4) Uani 1 d . . .
H84 H 0.2183 0.7300 0.0393 0.129 Uiso 1 calc R . .
C85 C 0.2547(3) 0.7896(6) 0.0738(3) 0.084(3) Uani 1 d . . .
H85 H 0.2374 0.8319 0.0803 0.101 Uiso 1 calc R . .
C86 C 0.2951(4) 0.7858(7) 0.0903(3) 0.098(3) Uani 1 d . . .
N92 N 0.3059(4) 0.8479(6) 0.1195(2) 0.114(3) Uani 1 d . . .
C93 C 0.2793(3) 0.9104(6) 0.1262(3) 0.070(3) Uani 1 d . . .
C94 C 0.2912(3) 0.9623(7) 0.1505(3) 0.093(3) Uani 1 d . . .
C95 C 0.3309(4) 0.9638(7) 0.1655(3) 0.104(4) Uani 1 d . . .
C97 C 0.2625(5) 1.0242(10) 0.1611(4) 0.151(6) Uani 1 d . . .
C98 C 0.2820(5) 1.0812(11) 0.1905(5) 0.170(7) Uani 1 d . . .
H98A H 0.2671 1.1365 0.1908 0.204 Uiso 1 calc R . .
H98B H 0.2783 1.0484 0.2105 0.204 Uiso 1 calc R . .
C99 C 0.3171(5) 1.1044(11) 0.1934(5) 0.192(9) Uani 1 d . . .
H99A H 0.3231 1.1358 0.2144 0.230 Uiso 1 calc R . .
H99B H 0.3206 1.1471 0.1759 0.230 Uiso 1 calc R . .
C100 C 0.3467(4) 1.0270(9) 0.1921(4) 0.120(4) Uiso 1 d . . .
C102 C 0.3763(5) 1.0757(10) 0.1791(4) 0.189(7) Uiso 1 d . . .
H10A H 0.4002 1.0431 0.1834 0.227 Uiso 1 calc R . .
H10B H 0.3791 1.1340 0.1895 0.227 Uiso 1 calc R . .
H10C H 0.3696 1.0833 0.1556 0.227 Uiso 1 calc R . .
C971 C 0.2295(4) 0.9707(9) 0.1708(4) 0.168(6) Uiso 1 d . . .
H97A H 0.2308 0.9100 0.1626 0.201 Uiso 1 calc R . .
H97B H 0.2056 0.9980 0.1615 0.201 Uiso 1 calc R . .
H97C H 0.2308 0.9695 0.1945 0.201 Uiso 1 calc R . .
C972 C 0.2514(5) 1.0888(11) 0.1335(5) 0.214(8) Uiso 1 d . . .
H97D H 0.2741 1.1079 0.1243 0.256 Uiso 1 calc R . .
H97E H 0.2389 1.1405 0.1417 0.256 Uiso 1 calc R . .
H97F H 0.2340 1.0597 0.1166 0.256 Uiso 1 calc R . .
C101 C 0.3590(5) 0.9836(10) 0.2229(4) 0.190(7) Uiso 1 d . . .
H10D H 0.3867 0.9862 0.2273 0.228 Uiso 1 calc R . .
H10E H 0.3508 0.9216 0.2218 0.228 Uiso 1 calc R . .
H10F H 0.3478 1.0138 0.2403 0.228 Uiso 1 calc R . .
N81 N 0.3217(2) 0.7307(5) 0.0830(2) 0.076(2) Uani 1 d . . .
C77 C 0.4221(4) 0.4211(8) 0.0353(3) 0.099(4) Uani 1 d . . .
C78 C 0.4067(4) 0.3458(7) 0.0130(3) 0.116(4) Uani 1 d . . .
H78A H 0.4281 0.3088 0.0077 0.139 Uiso 1 calc R . .
H78B H 0.3900 0.3081 0.0247 0.139 Uiso 1 calc R . .
C79 C 0.3861(5) 0.3760(9) -0.0162(4) 0.159(7) Uani 1 d . . .
H79A H 0.3806 0.3254 -0.0312 0.191 Uiso 1 calc R . .
H79B H 0.4016 0.4193 -0.0267 0.191 Uiso 1 calc R . .
C80 C 0.3478(4) 0.4207(8) -0.0098(3) 0.101(4) Uani 1 d . . .
C771 C 0.4554(4) 0.4625(9) 0.0228(4) 0.164(6) Uani 1 d . . .
H77A H 0.4477 0.5185 0.0120 0.196 Uiso 1 calc R . .
H77B H 0.4652 0.4224 0.0072 0.196 Uiso 1 calc R . .
H77C H 0.4752 0.4738 0.0409 0.196 Uiso 1 calc R . .
C772 C 0.4398(4) 0.3855(8) 0.0695(4) 0.149(6) Uani 1 d . . .
H77D H 0.4635 0.3543 0.0672 0.179 Uiso 1 calc R . .
H77E H 0.4220 0.3447 0.0780 0.179 Uiso 1 calc R . .
H77F H 0.4450 0.4353 0.0845 0.179 Uiso 1 calc R . .
C801 C 0.3139(4) 0.3664(7) 0.0025(3) 0.142(5) Uani 1 d . . .
H80A H 0.2905 0.3780 -0.0119 0.171 Uiso 1 calc R . .
H80B H 0.3107 0.3850 0.0247 0.171 Uiso 1 calc R . .
H80C H 0.3197 0.3030 0.0024 0.171 Uiso 1 calc R . .
C802 C 0.3284(4) 0.4776(7) -0.0406(3) 0.134(5) Uani 1 d . . .
H80D H 0.3163 0.4371 -0.0572 0.161 Uiso 1 calc R . .
H80E H 0.3478 0.5125 -0.0496 0.161 Uiso 1 calc R . .
H80F H 0.3092 0.5173 -0.0335 0.161 Uiso 1 calc R . .
N91 N 0.3432(2) 0.8465(4) 0.13192(19) 0.066(2) Uani 1 d . . .
N96 N 0.3546(3) 0.9042(5) 0.1557(2) 0.085(3) Uani 1 d . . .
Y2 Y 0.63046(3) 0.74821(6) 0.14710(3) 0.0956(4) Uani 1 d . . .
N103 N 0.6730(8) 0.7046(15) 0.2061(6) 0.229(11) Uani 1 d . . .
O102 O 0.6907(3) 0.7296(7) 0.1833(3) 0.133(3) Uani 1 d . . .
O101 O 0.6424(4) 0.6638(8) 0.1994(4) 0.173(5) Uani 1 d . . .
O104 O 0.6977(4) 0.6771(11) 0.2312(4) 0.238(7) Uani 1 d . . .
N113 N 0.6405(5) 0.9137(12) 0.1732(5) 0.182(9) Uani 1 d . . .
O114 O 0.6460(3) 0.9945(8) 0.1866(3) 0.199(5) Uani 1 d . . .
O112 O 0.6252(3) 0.8569(7) 0.1904(3) 0.154(4) Uani 1 d . . .
O111 O 0.6511(4) 0.9030(8) 0.1478(3) 0.166(5) Uani 1 d . . .
N123 N 0.5506(5) 0.7645(9) 0.1497(4) 0.139(5) Uani 1 d . . .
O121 O 0.5705(3) 0.7126(6) 0.1685(2) 0.130(3) Uani 1 d . . .
O122 O 0.5662(3) 0.8140(6) 0.1312(3) 0.145(4) Uani 1 d . . .
O124 O 0.5140(3) 0.7712(7) 0.1498(3) 0.187(5) Uani 1 d . . .
N133 N 0.6144(5) 0.5817(10) 0.1169(5) 0.168(7) Uani 1 d . . .
O134 O 0.6085(3) 0.5066(8) 0.1018(3) 0.203(5) Uani 1 d . . .
O131 O 0.5990(3) 0.6496(7) 0.1051(3) 0.162(4) Uani 1 d . . .
O132 O 0.6390(3) 0.5857(7) 0.1402(3) 0.148(4) Uani 1 d . . .
N143 N 0.6680(4) 0.7788(8) 0.0905(4) 0.123(4) Uani 1 d . . .
O141 O 0.6825(2) 0.7355(5) 0.1138(2) 0.121(3) Uani 1 d . . .
O142 O 0.6352(3) 0.8048(6) 0.0900(2) 0.149(4) Uani 1 d . . .
O144 O 0.6875(3) 0.7885(7) 0.0667(3) 0.157(4) Uani 1 d . . .
N163 N 0.3593(5) 0.7310(9) -0.0149(4) 0.138(5) Uani 1 d . . .
O162 O 0.3399(3) 0.7765(7) -0.0011(3) 0.151(4) Uani 1 d . . .
O164 O 0.3881(3) 0.6863(7) -0.0051(3) 0.161(4) Uani 1 d . . .
O161 O 0.3481(4) 0.7157(7) -0.0447(4) 0.191(5) Uani 1 d . . .
O100 O 0.4730(5) 0.7518(10) -0.0482(5) 0.152(6) Uiso 0.50 d P . .
O200 O 0.2296(5) 0.6782(10) 0.1447(4) 0.141(6) Uiso 0.50 d P . .
O300 O 0.6038(4) 0.2301(8) 0.2320(4) 0.109(4) Uiso 0.50 d P . .
O400 O 0.7110(5) 0.7714(10) 0.3032(5) 0.157(6) Uiso 0.50 d P . .
O500 O 0.6397(6) 1.2303(12) 0.2058(6) 0.186(8) Uiso 0.50 d P . .

loop_
_atom_site_aniso_label
_atom_site_aniso_U_11
_atom_site_aniso_U_22
_atom_site_aniso_U_33
_atom_site_aniso_U_23
_atom_site_aniso_U_13
_atom_site_aniso_U_12
Y1 0.0733(7) 0.0656(5) 0.0694(7) -0.0001(4) 0.0043(5) 0.0001(4)
N11 0.052(6) 0.080(5) 0.075(6) 0.001(4) 0.010(5) 0.001(4)
N12 0.069(6) 0.081(5) 0.082(6) 0.008(4) 0.019(5) -0.003(4)
C13 0.092(10) 0.073(7) 0.079(8) 0.003(5) 0.005(7) -0.011(6)
C14 0.070(9) 0.075(6) 0.078(8) 0.007(5) 0.012(6) -0.009(5)
N15 0.068(7) 0.093(6) 0.090(7) 0.003(5) 0.014(5) -0.004(5)
C16 0.057(8) 0.068(6) 0.066(7) -0.003(5) 0.006(6) 0.001(5)
C22 0.094(10) 0.085(7) 0.088(9) 0.003(6) 0.007(8) -0.009(7)
N21 0.083(6) 0.070(4) 0.069(6) 0.003(4) 0.013(5) -0.002(4)
C26 0.081(9) 0.093(7) 0.081(8) -0.008(6) 0.026(7) -0.006(7)
C25 0.093(9) 0.072(6) 0.109(9) 0.008(6) 0.011(8) -0.006(6)
C24 0.096(10) 0.106(8) 0.090(9) -0.006(7) 0.029(7) -0.009(7)
C23 0.102(11) 0.105(8) 0.106(11) 0.013(7) 0.009(9) -0.010(7)
N31 0.059(6) 0.067(4) 0.068(6) 0.011(4) 0.003(5) 0.017(4)
C32 0.077(9) 0.080(7) 0.100(10) -0.008(6) 0.000(7) 0.003(6)
N33 0.104(8) 0.094(6) 0.092(8) 0.013(5) 0.013(6) 0.000(5)
C35 0.069(8) 0.067(6) 0.064(8) 0.002(5) 0.014(6) 0.003(5)
C34 0.123(11) 0.082(7) 0.064(8) 0.021(6) 0.005(8) -0.003(7)
N36 0.065(6) 0.095(5) 0.073(6) 0.012(5) 0.005(5) -0.009(4)
C17 0.099(10) 0.099(8) 0.093(9) 0.004(7) 0.020(8) 0.013(7)
C18 0.155(17) 0.156(14) 0.22(2) 0.070(12) 0.047(17) 0.038(13)
C19 0.111(14) 0.176(14) 0.163(16) 0.057(12) -0.003(13) -0.016(12)
C20 0.121(12) 0.102(8) 0.105(11) 0.011(7) -0.009(9) 0.007(8)
C171 0.187(15) 0.131(10) 0.112(11) 0.013(8) 0.033(11) -0.034(9)
C172 0.129(12) 0.121(9) 0.110(11) 0.010(7) 0.020(9) 0.012(7)
C201 0.114(11) 0.156(11) 0.122(12) 0.010(8) -0.006(9) -0.023(9)
C202 0.174(17) 0.157(13) 0.21(2) -0.011(12) -0.020(15) 0.049(11)
C37 0.148(16) 0.125(12) 0.150(16) 0.025(10) -0.005(12) -0.008(10)
C38 0.158(18) 0.160(15) 0.22(2) 0.066(13) 0.052(15) 0.011(13)
C39 0.118(14) 0.145(12) 0.163(16) 0.033(10) 0.021(11) 0.014(9)
C40 0.125(13) 0.118(10) 0.106(12) 0.003(8) 0.007(9) -0.003(9)
C371 0.140(13) 0.137(10) 0.124(12) 0.014(8) 0.024(10) 0.018(9)
C372 0.25(2) 0.233(19) 0.142(17) 0.005(15) 0.008(16) -0.081(16)
C401 0.149(14) 0.137(11) 0.162(16) 0.023(10) 0.018(12) 0.012(9)
C402 0.112(13) 0.171(13) 0.23(2) 0.049(12) 0.013(13) 0.010(10)
N41 0.093(7) 0.091(5) 0.071(7) 0.010(5) 0.001(6) -0.011(5)
N42 0.099(7) 0.086(6) 0.091(7) -0.005(5) 0.000(6) -0.008(5)
C43 0.099(10) 0.084(8) 0.106(11) 0.002(7) 0.019(8) -0.016(6)
C44 0.119(11) 0.105(9) 0.099(11) 0.017(8) 0.023(9) -0.007(7)
N45 0.074(6) 0.087(5) 0.080(7) -0.005(5) 0.001(5) 0.003(4)
C46 0.093(10) 0.096(8) 0.095(11) 0.005(7) 0.014(8) -0.004(6)
N51 0.048(4) 0.073(4) 0.070(5) 0.001(4) 0.016(4) -0.011(4)
C53 0.113(11) 0.101(8) 0.083(10) -0.003(6) 0.027(8) -0.010(6)
C52 0.076(8) 0.077(6) 0.071(8) -0.003(5) 0.006(6) 0.007(5)
C55 0.074(8) 0.071(6) 0.097(10) -0.003(5) 0.005(7) -0.014(5)
C54 0.116(10) 0.100(7) 0.088(9) -0.015(7) -0.002(8) 0.001(7)
C56 0.076(7) 0.062(5) 0.064(7) 0.003(5) 0.004(6) -0.005(5)
N61 0.105(8) 0.075(5) 0.083(7) -0.010(5) 0.000(6) 0.004(5)
C62 0.070(8) 0.076(6) 0.095(10) 0.001(6) 0.016(7) 0.002(5)
N63 0.074(6) 0.071(5) 0.069(6) 0.001(4) 0.008(5) -0.007(4)
C64 0.085(8) 0.070(6) 0.080(9) -0.002(5) 0.001(7) 0.003(5)
C65 0.055(7) 0.064(5) 0.082(8) -0.003(5) 0.010(6) -0.006(4)
N66 0.053(6) 0.086(5) 0.082(6) 0.011(5) 0.015(5) 0.003(4)
C47 0.110(11) 0.102(9) 0.139(13) 0.008(8) -0.002(10) -0.021(8)
C48 0.157(16) 0.160(13) 0.165(18) 0.003(13) -0.001(15) -0.048(11)
C49 0.184(19) 0.164(14) 0.19(2) -0.016(16) 0.018(17) -0.064(12)
C50 0.148(16) 0.143(13) 0.136(15) -0.002(11) 0.014(13) 0.020(11)
C471 0.145(14) 0.138(11) 0.173(16) -0.022(10) 0.021(12) -0.022(10)
C472 0.151(15) 0.170(13) 0.182(18) 0.016(12) -0.011(13) -0.010(11)
C501 0.174(17) 0.158(13) 0.192(18) 0.044(12) 0.056(14) -0.026(11)
C502 0.162(18) 0.183(16) 0.24(2) 0.022(14) 0.037(16) -0.034(13)
C67 0.090(9) 0.074(6) 0.081(8) -0.018(5) 0.014(7) 0.000(6)
C68 0.092(10) 0.122(8) 0.113(11) -0.001(7) 0.020(9) -0.003(7)
C69 0.173(16) 0.161(12) 0.137(14) 0.018(10) -0.008(12) -0.042(11)
C70 0.089(10) 0.105(8) 0.100(10) -0.002(7) 0.014(8) -0.001(7)
C671 0.081(9) 0.096(7) 0.119(10) 0.005(6) -0.008(7) -0.002(6)
C672 0.079(9) 0.112(8) 0.111(10) 0.000(7) 0.003(7) -0.014(6)
C701 0.125(11) 0.105(8) 0.114(11) 0.020(7) 0.011(9) 0.006(7)
C702 0.124(13) 0.165(12) 0.152(14) 0.001(10) 0.029(11) -0.030(9)
N71 0.075(6) 0.061(4) 0.072(6) -0.009(3) 0.016(5) -0.004(4)
N72 0.080(6) 0.071(5) 0.074(6) -0.004(4) 0.008(5) 0.000(4)
C73 0.068(8) 0.079(7) 0.093(9) -0.011(6) 0.009(6) 0.003(5)
C74 0.061(8) 0.082(6) 0.098(9) -0.018(5) 0.011(7) -0.006(5)
N75 0.086(7) 0.093(5) 0.073(6) -0.014(4) 0.004(5) -0.001(5)
C76 0.060(8) 0.104(7) 0.082(9) 0.006(6) 0.009(6) -0.006(6)
C82 0.085(9) 0.082(7) 0.083(9) 0.007(6) 0.013(7) 0.003(6)
C83 0.073(9) 0.119(9) 0.112(10) -0.002(7) -0.007(8) -0.006(7)
C84 0.100(10) 0.120(8) 0.099(10) 0.005(7) -0.003(8) 0.012(8)
C85 0.075(8) 0.097(7) 0.082(8) -0.005(6) 0.017(6) 0.002(5)
C86 0.093(10) 0.106(8) 0.087(9) 0.007(6) -0.015(7) -0.002(7)
N92 0.140(11) 0.105(7) 0.092(8) -0.008(5) -0.004(7) -0.051(7)
C93 0.061(7) 0.067(6) 0.082(8) -0.022(5) 0.012(6) 0.023(5)
C94 0.075(9) 0.094(7) 0.113(11) -0.002(7) 0.028(8) 0.029(6)
C95 0.105(11) 0.101(8) 0.097(10) -0.002(6) -0.018(8) 0.006(7)
C97 0.182(17) 0.143(12) 0.125(13) -0.015(10) 0.006(12) 0.030(11)
C98 0.145(17) 0.176(14) 0.192(19) -0.054(13) 0.029(15) 0.004(12)
C99 0.132(16) 0.203(17) 0.24(2) -0.082(14) 0.008(16) 0.007(14)
N81 0.063(6) 0.070(4) 0.092(6) -0.004(4) 0.003(5) 0.008(4)
C77 0.087(10) 0.112(9) 0.099(10) -0.013(7) 0.009(8) -0.011(7)
C78 0.086(10) 0.118(9) 0.147(13) -0.043(9) 0.025(9) 0.010(7)
C79 0.173(17) 0.144(11) 0.146(15) -0.036(10) -0.038(13) 0.032(10)
C80 0.098(10) 0.108(8) 0.095(10) -0.009(7) 0.008(8) -0.005(7)
C771 0.153(15) 0.152(12) 0.191(18) -0.020(11) 0.040(13) -0.016(11)
C772 0.154(14) 0.122(10) 0.167(16) -0.036(9) -0.002(12) 0.028(8)
C801 0.166(14) 0.119(9) 0.137(13) -0.022(8) 0.001(11) -0.023(9)
C802 0.168(14) 0.099(8) 0.135(12) -0.019(8) 0.020(10) -0.009(8)
N91 0.060(6) 0.077(5) 0.060(6) -0.013(4) 0.004(4) -0.016(4)
N96 0.088(7) 0.085(6) 0.080(7) -0.001(5) 0.000(5) 0.012(5)
Y2 0.0933(8) 0.0931(6) 0.0996(8) 0.0027(5) 0.0083(6) 0.0029(5)
N103 0.31(4) 0.23(2) 0.14(2) 0.009(16) 0.01(2) -0.02(2)
O102 0.104(7) 0.177(8) 0.117(8) 0.008(7) 0.010(6) 0.015(6)
O101 0.195(14) 0.185(11) 0.138(11) 0.024(8) 0.022(10) 0.022(8)
O104 0.198(14) 0.363(18) 0.161(13) 0.050(13) 0.050(11) 0.073(12)
N113 0.161(17) 0.150(15) 0.22(3) -0.062(17) -0.021(17) 0.007(11)
O114 0.184(11) 0.198(10) 0.215(13) -0.029(9) 0.029(9) -0.014(8)
O112 0.162(11) 0.136(9) 0.164(11) -0.011(7) 0.018(8) 0.000(7)
O111 0.234(14) 0.136(8) 0.138(11) -0.018(7) 0.062(10) -0.015(7)
N123 0.159(16) 0.124(10) 0.131(13) -0.016(8) 0.004(11) -0.011(10)
O121 0.110(7) 0.146(7) 0.137(8) 0.009(6) 0.024(6) 0.002(5)
O122 0.120(9) 0.151(8) 0.158(10) 0.004(6) -0.007(7) 0.028(6)
O124 0.136(9) 0.198(10) 0.222(13) -0.071(8) 0.003(9) 0.020(9)
N133 0.185(19) 0.111(11) 0.21(2) -0.022(12) 0.054(14) -0.032(12)
O134 0.223(13) 0.167(9) 0.229(14) -0.021(9) 0.071(10) -0.032(8)
O131 0.151(10) 0.144(9) 0.189(11) -0.034(8) 0.018(8) -0.006(7)
O132 0.136(10) 0.123(7) 0.184(12) -0.005(7) 0.012(8) 0.007(6)
N143 0.094(11) 0.115(8) 0.154(14) 0.006(8) -0.010(10) -0.007(7)
O141 0.113(7) 0.128(6) 0.124(7) 0.017(5) 0.021(5) 0.015(5)
O142 0.163(10) 0.180(8) 0.103(7) 0.019(6) 0.007(8) 0.019(7)
O144 0.158(11) 0.168(8) 0.149(10) -0.006(7) 0.037(8) -0.021(7)
N163 0.157(16) 0.135(11) 0.114(12) -0.004(9) -0.021(11) -0.007(9)
O162 0.142(10) 0.159(9) 0.151(10) -0.017(7) 0.015(7) 0.000(7)
O164 0.151(10) 0.172(8) 0.153(10) 0.009(7) -0.005(8) 0.007(7)
O161 0.189(12) 0.195(10) 0.190(13) -0.006(9) 0.026(10) 0.010(8)

loop_
_atom_type_symbol
_atom_type_description
_atom_type_scat_dispersion_real
_atom_type_scat_dispersion_imag
_atom_type_scat_source
C C 0.0033 0.0016 'International Tables Vol C Tables 4.2.6.8 and 6.1.1.4'
H H 0.0000 0.0000 'International Tables Vol C Tables 4.2.6.8 and 6.1.1.4'
N N 0.0061 0.0033 'International Tables Vol C Tables 4.2.6.8 and 6.1.1.4'
O O 0.0106 0.0060 'International Tables Vol C Tables 4.2.6.8 and 6.1.1.4'
Y Y -2.7962 3.5667 'International Tables Vol C Tables 4.2.6.8 and 6.1.1.4'

loop_
_geom_angle_atom_site_label_1
_geom_angle_atom_site_label_2
_geom_angle_atom_site_label_3
_geom_angle
_geom_angle_site_symmetry_1
_geom_angle_site_symmetry_3
_geom_angle_publ_flag
N81 Y1 N31 72.3(3) . . ?
N81 Y1 N51 122.4(3) . . ?
N31 Y1 N51 137.0(2) . . ?
N81 Y1 N21 122.0(3) . . ?
N31 Y1 N21 65.8(3) . . ?
N51 Y1 N21 115.7(3) . . ?
N81 Y1 N41 73.3(3) . . ?
N31 Y1 N41 145.7(3) . . ?
N51 Y1 N41 65.7(3) . . ?
N21 Y1 N41 136.0(3) . . ?
N81 Y1 N71 65.8(3) . . ?
N31 Y1 N71 85.2(3) . . ?
N51 Y1 N71 137.6(2) . . ?
N21 Y1 N71 72.2(3) . . ?
N41 Y1 N71 80.3(3) . . ?
N81 Y1 N11 134.8(2) . . ?
N31 Y1 N11 130.4(3) . . ?
N51 Y1 N11 71.0(2) . . ?
N21 Y1 N11 64.8(3) . . ?
N41 Y1 N11 76.0(3) . . ?
N71 Y1 N11 77.0(3) . . ?
N81 Y1 N91 65.2(3) . . ?
N31 Y1 N91 80.5(3) . . ?
N51 Y1 N91 72.9(2) . . ?
N21 Y1 N91 137.9(2) . . ?
N41 Y1 N91 86.0(3) . . ?
N71 Y1 N91 131.1(3) . . ?
N11 Y1 N91 143.7(3) . . ?
N81 Y1 N61 134.5(3) . . ?
N31 Y1 N61 77.2(3) . . ?
N51 Y1 N61 64.5(3) . . ?
N21 Y1 N61 71.6(3) . . ?
N41 Y1 N61 130.1(4) . . ?
N71 Y1 N61 143.7(3) . . ?
N11 Y1 N61 90.7(3) . . ?
N91 Y1 N61 77.1(3) . . ?
N12 N11 C16 116.8(7) . . ?
N12 N11 Y1 124.1(7) . . ?
C16 N11 Y1 118.9(6) . . ?
N11 N12 C13 120.8(9) . . ?
N12 C13 C14 122.0(10) . . ?
N12 C13 C17 118.2(12) . . ?
C14 C13 C17 119.6(10) . . ?
C13 C14 N15 116.8(9) . . ?
C13 C14 C20 125.3(11) . . ?
N15 C14 C20 117.7(12) . . ?
C16 N15 C14 118.4(9) . . ?
N15 C16 N11 123.8(9) . . ?
N15 C16 C22 118.3(11) . . ?
N11 C16 C22 117.1(10) . . ?
C23 C22 N21 122.9(11) . . ?
C23 C22 C16 121.0(12) . . ?
N21 C22 C16 115.9(12) . . ?
C26 N21 C22 118.0(10) . . ?
C26 N21 Y1 119.8(7) . . ?
C22 N21 Y1 122.2(8) . . ?
N21 C26 C25 120.7(10) . . ?
N21 C26 C32 117.6(11) . . ?
C25 C26 C32 121.6(12) . . ?
C24 C25 C26 119.6(11) . . ?
C25 C24 C23 121.9(12) . . ?
C22 C23 C24 116.3(12) . . ?
C32 N31 N36 115.5(8) . . ?
C32 N31 Y1 121.3(6) . . ?
N36 N31 Y1 122.9(7) . . ?
N33 C32 N31 125.7(10) . . ?
N33 C32 C26 118.7(12) . . ?
N31 C32 C26 115.5(11) . . ?
C34 N33 C32 115.1(11) . . ?
N36 C35 C34 123.7(9) . . ?
N36 C35 C40 117.6(12) . . ?
C34 C35 C40 118.7(11) . . ?
N33 C34 C35 119.7(10) . . ?
N33 C34 C37 118.8(14) . . ?
C35 C34 C37 121.4(13) . . ?
C35 N36 N31 120.0(9) . . ?
C13 C17 C18 116.2(12) . . ?
C13 C17 C172 110.8(10) . . ?
C18 C17 C172 109.9(12) . . ?
C13 C17 C171 108.0(10) . . ?
C18 C17 C171 106.5(12) . . ?
C172 C17 C171 104.7(11) . . ?
C19 C18 C17 118.2(17) . . ?
C18 C19 C20 129.4(17) . . ?
C14 C20 C201 111.4(11) . . ?
C14 C20 C202 108.0(11) . . ?
C201 C20 C202 106.1(13) . . ?
C14 C20 C19 107.5(12) . . ?
C201 C20 C19 109.5(12) . . ?
C202 C20 C19 114.5(13) . . ?
C372 C37 C38 123.3(17) . . ?
C372 C37 C34 112.0(14) . . ?
C38 C37 C34 110.8(16) . . ?
C372 C37 C371 106.3(17) . . ?
C38 C37 C371 96.3(14) . . ?
C34 C37 C371 105.2(12) . . ?
C39 C38 C37 111.6(15) . . ?
C38 C39 C40 111.6(14) . . ?
C35 C40 C39 115.9(13) . . ?
C35 C40 C401 108.7(11) . . ?
C39 C40 C401 113.2(13) . . ?
C35 C40 C402 108.7(11) . . ?
C39 C40 C402 103.8(13) . . ?
C401 C40 C402 105.9(14) . . ?
C46 N41 N42 113.3(10) . . ?
C46 N41 Y1 122.1(8) . . ?
N42 N41 Y1 124.6(8) . . ?
C43 N42 N41 122.8(10) . . ?
N42 C43 C44 117.6(11) . . ?
N42 C43 C47 116.3(13) . . ?
C44 C43 C47 125.2(13) . . ?
N45 C44 C43 125.5(12) . . ?
N45 C44 C50 113.8(14) . . ?
C43 C44 C50 120.7(13) . . ?
C44 N45 C46 108.5(10) . . ?
N41 C46 N45 131.1(11) . . ?
N41 C46 C52 119.2(12) . . ?
N45 C46 C52 109.6(12) . . ?
C56 N51 C52 115.7(8) . . ?
C56 N51 Y1 123.0(6) . . ?
C52 N51 Y1 121.2(6) . . ?
C52 C53 C54 119.8(11) . . ?
C53 C52 N51 122.4(9) . . ?
C53 C52 C46 125.9(11) . . ?
N51 C52 C46 111.7(10) . . ?
C54 C55 C56 116.2(9) . . ?
C53 C54 C55 122.0(11) . . ?
N51 C56 C55 123.5(9) . . ?
N51 C56 C62 115.1(9) . . ?
C55 C56 C62 121.3(9) . . ?
N66 N61 C62 117.8(8) . . ?
N66 N61 Y1 123.2(7) . . ?
C62 N61 Y1 119.0(7) . . ?
N61 C62 N63 124.3(10) . . ?
N61 C62 C56 118.1(10) . . ?
N63 C62 C56 117.5(11) . . ?
C64 N63 C62 118.1(9) . . ?
N63 C64 C65 119.7(9) . . ?
N63 C64 C67 118.4(10) . . ?
C65 C64 C67 121.6(10) . . ?
N66 C65 C64 119.5(9) . . ?
N66 C65 C70 113.5(10) . . ?
C64 C65 C70 127.0(9) . . ?
N61 N66 C65 120.3(9) . . ?
C472 C47 C48 108.4(14) . . ?
C472 C47 C471 111.9(14) . . ?
C48 C47 C471 114.2(13) . . ?
C472 C47 C43 113.2(11) . . ?
C48 C47 C43 106.7(13) . . ?
C471 C47 C43 102.4(11) . . ?
C49 C48 C47 124.5(17) . . ?
C48 C49 C50 125.2(18) . . ?
C502 C50 C49 112.2(18) . . ?
C502 C50 C501 106.4(16) . . ?
C49 C50 C501 111.0(16) . . ?
C502 C50 C44 109.9(14) . . ?
C49 C50 C44 109.1(15) . . ?
C501 C50 C44 108.1(14) . . ?
C671 C67 C64 112.7(9) . . ?
C671 C67 C672 109.5(9) . . ?
C64 C67 C672 103.4(9) . . ?
C671 C67 C68 109.7(10) . . ?
C64 C67 C68 108.3(9) . . ?
C672 C67 C68 113.2(9) . . ?
C69 C68 C67 111.6(10) . . ?
C70 C69 C68 113.9(11) . . ?
C69 C70 C701 109.6(11) . . ?
C69 C70 C65 107.8(11) . . ?
C701 C70 C65 106.9(10) . . ?
C69 C70 C702 113.6(12) . . ?
C701 C70 C702 111.7(11) . . ?
C65 C70 C702 107.0(9) . . ?
N72 N71 C76 119.1(8) . . ?
N72 N71 Y1 122.5(6) . . ?
C76 N71 Y1 118.4(6) . . ?
N71 N72 C73 121.3(8) . . ?
N72 C73 C74 119.3(9) . . ?
N72 C73 C77 118.7(10) . . ?
C74 C73 C77 121.5(10) . . ?
N75 C74 C73 121.6(9) . . ?
N75 C74 C80 116.9(10) . . ?
C73 C74 C80 121.4(10) . . ?
C74 N75 C76 117.5(9) . . ?
N75 C76 N71 120.9(9) . . ?
N75 C76 C82 120.2(10) . . ?
N71 C76 C82 118.5(10) . . ?
C83 C82 N81 127.2(10) . . ?
C83 C82 C76 121.6(11) . . ?
N81 C82 C76 111.2(10) . . ?
C84 C83 C82 119.4(11) . . ?
C85 C84 C83 117.8(12) . . ?
C84 C85 C86 118.9(10) . . ?
N81 C86 C85 125.9(10) . . ?
N81 C86 N92 116.5(10) . . ?
C85 C86 N92 117.6(11) . . ?
N91 N92 C93 126.2(8) . . ?
N91 N92 C86 115.0(10) . . ?
C93 N92 C86 117.5(10) . . ?
C94 C93 N92 113.6(9) . . ?
C93 C94 C95 122.4(10) . . ?
C93 C94 C97 116.0(12) . . ?
C95 C94 C97 121.5(13) . . ?
N96 C95 C94 118.3(10) . . ?
N96 C95 C100 117.1(12) . . ?
C94 C95 C100 124.6(13) . . ?
C94 C97 C971 108.9(13) . . ?
C94 C97 C972 107.5(15) . . ?
C971 C97 C972 113.8(16) . . ?
C94 C97 C98 108.5(14) . . ?
C971 C97 C98 111.5(16) . . ?
C972 C97 C98 106.3(15) . . ?
C99 C98 C97 123(2) . . ?
C98 C99 C100 116.0(17) . . ?
C102 C100 C101 113.8(15) . . ?
C102 C100 C95 105.8(14) . . ?
C101 C100 C95 113.6(12) . . ?
C102 C100 C99 99.0(14) . . ?
C101 C100 C99 115.6(16) . . ?
C95 C100 C99 107.7(12) . . ?
C86 N81 C82 110.8(9) . . ?
C86 N81 Y1 123.2(7) . . ?
C82 N81 Y1 125.9(7) . . ?
C73 C77 C771 109.6(11) . . ?
C73 C77 C78 112.4(10) . . ?
C771 C77 C78 110.2(12) . . ?
C73 C77 C772 110.7(11) . . ?
C771 C77 C772 102.0(12) . . ?
C78 C77 C772 111.4(11) . . ?
C79 C78 C77 112.9(12) . . ?
C78 C79 C80 111.3(14) . . ?
C79 C80 C74 107.9(10) . . ?
C79 C80 C801 122.6(12) . . ?
C74 C80 C801 99.8(10) . . ?
C79 C80 C802 112.9(12) . . ?
C74 C80 C802 107.2(9) . . ?
C801 C80 C802 104.9(11) . . ?
N92 N91 N96 117.3(8) . . ?
N92 N91 Y1 119.2(6) . . ?
N96 N91 Y1 123.3(7) . . ?
C95 N96 N91 121.2(9) . . ?
O141 Y2 O131 82.1(4) . . ?
O141 Y2 O121 158.7(3) . . ?
O131 Y2 O121 77.5(4) . . ?
O141 Y2 O102 71.1(4) . . ?
O131 Y2 O102 130.3(4) . . ?
O121 Y2 O102 118.6(4) . . ?
O141 Y2 O112 126.6(3) . . ?
O131 Y2 O112 148.8(4) . . ?
O121 Y2 O112 74.7(3) . . ?
O102 Y2 O112 76.7(4) . . ?
O141 Y2 O111 80.5(4) . . ?
O131 Y2 O111 134.2(4) . . ?
O121 Y2 O111 118.4(4) . . ?
O102 Y2 O111 82.3(4) . . ?
O112 Y2 O111 53.4(4) . . ?
O141 Y2 O132 75.4(4) . . ?
O131 Y2 O132 51.2(3) . . ?
O121 Y2 O132 87.1(4) . . ?
O102 Y2 O132 81.3(4) . . ?
O112 Y2 O132 139.6(4) . . ?
O111 Y2 O132 154.2(4) . . ?
O141 Y2 O122 127.6(4) . . ?
O131 Y2 O122 74.5(4) . . ?
O121 Y2 O122 51.7(3) . . ?
O102 Y2 O122 153.9(4) . . ?
O112 Y2 O122 77.2(4) . . ?
O111 Y2 O122 83.5(4) . . ?
O132 Y2 O122 118.7(4) . . ?
O141 Y2 O101 112.9(4) . . ?
O131 Y2 O101 108.6(4) . . ?
O121 Y2 O101 68.9(4) . . ?
O102 Y2 O101 51.4(4) . . ?
O112 Y2 O101 74.2(4) . . ?
O111 Y2 O101 117.2(4) . . ?
O132 Y2 O101 65.7(4) . . ?
O122 Y2 O101 118.8(5) . . ?
O141 Y2 O142 50.2(3) . . ?
O131 Y2 O142 67.7(4) . . ?
O121 Y2 O142 124.6(4) . . ?
O102 Y2 O142 116.8(4) . . ?
O112 Y2 O142 118.5(3) . . ?
O111 Y2 O142 68.6(4) . . ?
O132 Y2 O142 101.6(4) . . ?
O122 Y2 O142 77.6(4) . . ?
O101 Y2 O142 162.4(4) . . ?
O101 N103 O102 119(3) . . ?
O101 N103 O104 119(3) . . ?
O102 N103 O104 110(3) . . ?
N103 O102 Y2 90.7(15) . . ?
N103 O101 Y2 89.5(17) . . ?
O111 N113 O112 128(2) . . ?
O111 N113 O114 117(2) . . ?
O112 N113 O114 115(2) . . ?
N113 O112 Y2 87.9(13) . . ?
N113 O111 Y2 90.7(14) . . ?
O122 N123 O121 119.5(17) . . ?
O122 N123 O124 118.4(17) . . ?
O121 N123 O124 122.0(17) . . ?
N123 O121 Y2 94.9(10) . . ?
N123 O122 Y2 93.6(11) . . ?
O132 N133 O131 120.8(17) . . ?
O132 N133 O134 118.6(19) . . ?
O131 N133 O134 120(2) . . ?
O132 N133 Y2 61.4(9) . . ?
O131 N133 Y2 59.6(10) . . ?
O134 N133 Y2 176.4(13) . . ?
N133 O131 Y2 94.7(12) . . ?
N133 O132 Y2 93.0(11) . . ?
O142 N143 O141 119.3(16) . . ?
O142 N143 O144 123.5(16) . . ?
O141 N143 O144 116.9(15) . . ?
O142 N143 Y2 62.0(9) . . ?
O141 N143 Y2 57.6(8) . . ?
O144 N143 Y2 174.5(12) . . ?
N143 O141 Y2 97.5(10) . . ?
N143 O142 Y2 92.7(10) . . ?
O162 N163 O164 131.8(18) . . ?
O162 N163 O161 116.5(18) . . ?
O164 N163 O161 111.3(17) . . ?

loop_
_geom_bond_atom_site_label_1
_geom_bond_atom_site_label_2
_geom_bond_distance
_geom_bond_site_symmetry_2
_geom_bond_publ_flag
Y1 N81 2.426(8) . ?
Y1 N31 2.451(8) . ?
Y1 N51 2.461(8) . ?
Y1 N21 2.470(9) . ?
Y1 N41 2.476(9) . ?
Y1 N71 2.493(7) . ?
Y1 N11 2.511(7) . ?
Y1 N91 2.507(8) . ?
Y1 N61 2.522(8) . ?
N11 N12 1.305(10) . ?
N11 C16 1.377(12) . ?
N12 C13 1.315(12) . ?
C13 C14 1.358(14) . ?
C13 C17 1.485(15) . ?
C14 N15 1.367(12) . ?
C14 C20 1.477(15) . ?
N15 C16 1.293(11) . ?
C16 C22 1.442(14) . ?
C22 C23 1.353(15) . ?
C22 N21 1.358(13) . ?
N21 C26 1.355(13) . ?
C26 C25 1.378(14) . ?
C26 C32 1.456(14) . ?
C25 C24 1.315(13) . ?
C24 C23 1.395(15) . ?
N31 C32 1.363(13) . ?
N31 N36 1.367(10) . ?
C32 N33 1.352(14) . ?
N33 C34 1.329(14) . ?
C35 N36 1.261(11) . ?
C35 C34 1.386(15) . ?
C35 C40 1.462(16) . ?
C34 C37 1.465(18) . ?
C17 C18 1.493(17) . ?
C17 C172 1.510(15) . ?
C17 C171 1.559(15) . ?
C18 C19 1.204(17) . ?
C19 C20 1.548(19) . ?
C20 C201 1.490(15) . ?
C20 C202 1.521(19) . ?
C37 C372 1.41(2) . ?
C37 C38 1.43(2) . ?
C37 C371 1.597(19) . ?
C38 C39 1.423(18) . ?
C39 C40 1.494(18) . ?
C40 C401 1.503(18) . ?
C40 C402 1.525(17) . ?
N41 C46 1.275(14) . ?
N41 N42 1.356(11) . ?
N42 C43 1.246(13) . ?
C43 C44 1.362(16) . ?
C43 C47 1.627(16) . ?
C44 N45 1.318(14) . ?
C44 C50 1.58(2) . ?
N45 C46 1.356(14) . ?
C46 C52 1.521(14) . ?
N51 C56 1.355(10) . ?
N51 C52 1.424(12) . ?
C53 C52 1.337(13) . ?
C53 C54 1.349(14) . ?
C55 C54 1.390(14) . ?
C55 C56 1.406(13) . ?
C56 C62 1.444(13) . ?
N61 N66 1.298(11) . ?
N61 C62 1.358(13) . ?
C62 N63 1.361(12) . ?
N63 C64 1.266(12) . ?
C64 C65 1.431(13) . ?
C64 C67 1.507(13) . ?
C65 N66 1.360(11) . ?
C65 C70 1.534(15) . ?
C47 C472 1.482(17) . ?
C47 C48 1.49(2) . ?
C47 C471 1.560(18) . ?
C48 C49 1.306(19) . ?
C49 C50 1.48(2) . ?
C50 C502 1.44(2) . ?
C50 C501 1.508(19) . ?
C67 C671 1.442(13) . ?
C67 C672 1.522(14) . ?
C67 C68 1.577(15) . ?
C68 C69 1.566(16) . ?
C69 C70 1.475(16) . ?
C70 C701 1.517(15) . ?
C70 C702 1.570(16) . ?
N71 N72 1.313(10) . ?
N71 C76 1.418(12) . ?
N72 C73 1.323(12) . ?
C73 C74 1.406(13) . ?
C73 C77 1.444(15) . ?
C74 N75 1.333(12) . ?
C74 C80 1.557(15) . ?
N75 C76 1.352(12) . ?
C76 C82 1.492(14) . ?
C82 C83 1.371(13) . ?
C82 N81 1.393(12) . ?
C83 C84 1.369(15) . ?
C84 C85 1.330(14) . ?
C85 C86 1.482(14) . ?
C86 N81 1.297(13) . ?
C86 N92 1.511(13) . ?
N92 N91 1.338(11) . ?
N92 C93 1.360(13) . ?
C93 C94 1.276(14) . ?
C94 C95 1.444(15) . ?
C94 C97 1.461(18) . ?
C95 N96 1.302(14) . ?
C95 C100 1.483(16) . ?
C97 C971 1.49(2) . ?
C97 C972 1.49(2) . ?
C97 C98 1.55(2) . ?
C98 C99 1.264(18) . ?
C99 C100 1.546(19) . ?
C100 C102 1.410(19) . ?
C100 C101 1.426(18) . ?
C77 C771 1.458(17) . ?
C77 C78 1.492(15) . ?
C77 C772 1.543(17) . ?
C78 C79 1.382(16) . ?
C79 C80 1.538(18) . ?
C80 C801 1.562(16) . ?
C80 C802 1.589(16) . ?
N91 N96 1.315(10) . ?
Y2 O141 2.401(9) . ?
Y2 O131 2.403(11) . ?
Y2 O121 2.418(10) . ?
Y2 O102 2.427(10) . ?
Y2 O112 2.407(13) . ?
Y2 O111 2.399(13) . ?
Y2 O132 2.443(10) . ?
Y2 O122 2.453(10) . ?
Y2 O101 2.455(15) . ?
Y2 O142 2.493(10) . ?
N103 O101 1.23(2) . ?
N103 O102 1.23(2) . ?
N103 O104 1.32(2) . ?
N113 O111 1.15(2) . ?
N113 O112 1.26(2) . ?
N113 O114 1.32(2) . ?
N123 O122 1.223(15) . ?
N123 O121 1.236(15) . ?
N123 O124 1.281(16) . ?
N133 O132 1.198(17) . ?
N133 O131 1.209(16) . ?
N133 O134 1.273(17) . ?
N143 O142 1.205(14) . ?
N143 O141 1.200(13) . ?
N143 O144 1.255(15) . ?
N163 O162 1.149(16) . ?
N163 O164 1.225(15) . ?
N163 O161 1.248(16) . ?
O300 O500 1.74(3) 1_545 ?
O500 O300 1.74(3) 1_565 ?
